data_4089613
loop_
_publ_author_name
'Nasser, Nasser'
'Boyle, Paul D.'
'Puddephatt, Richard J.'

_publ_section_title
;
 Organoplatinum Chemistry with a Dicarboxamide--Diphosphine Ligand:
 Hydrogen Bonding, Cyclometalation, and a Complex with Two Metal--Metal
 Donor--Acceptor Bonds
;
_journal_issue 19
_journal_name_full Organometallics
_journal_page_first 5504
_journal_paper_doi 10.1021/om400780q
_journal_volume 32
_journal_year 2013
_chemical_formula_sum 'C36 H34 Cl2 N2 O2 P2 Pt'
_chemical_formula_weight 854.58
_space_group_crystal_system orthorhombic
_space_group_IT_number 61
_space_group_name_Hall '-P 2ac 2ab'
_space_group_name_H-M_alt 'P b c a'
_atom_sites_solution_hydrogens geom
_atom_sites_solution_primary direct
_atom_sites_solution_secondary difmap
_audit_creation_method SHELXL-2012
_cell_angle_alpha 90
_cell_angle_beta 90
_cell_angle_gamma 90
_cell_formula_units_Z 8
_cell_length_a 17.891(4)
_cell_length_b 13.435(4)
_cell_length_c 27.024(10)
_cell_measurement_reflns_used 9837
_cell_measurement_temperature 110
_cell_measurement_theta_max 32.21
_cell_measurement_theta_min 2.42
_cell_volume 6496(3)
_computing_cell_refinement SAINT
_computing_data_collection Apex2
_computing_data_reduction SAINT
_computing_molecular_graphics NRCVAX
_computing_publication_material cif2tables.py
_computing_structure_refinement SHELXL-2013
_computing_structure_solution SIR92
_diffrn_ambient_temperature 110
_diffrn_measured_fraction_theta_full 0.999
_diffrn_measured_fraction_theta_max 0.982
_diffrn_measurement_device_type 'Bruker Kappa Axis Apex2'
_diffrn_measurement_method 'omega and phi scans'
_diffrn_radiation_type MoK\a
_diffrn_radiation_wavelength 0.71073
_diffrn_reflns_av_R_equivalents 0.0862
_diffrn_reflns_av_unetI/netI 0.0585
_diffrn_reflns_Laue_measured_fraction_full 0.999
_diffrn_reflns_Laue_measured_fraction_max 0.982
_diffrn_reflns_limit_h_max 30
_diffrn_reflns_limit_h_min -28
_diffrn_reflns_limit_k_max 22
_diffrn_reflns_limit_k_min -18
_diffrn_reflns_limit_l_max 46
_diffrn_reflns_limit_l_min -45
_diffrn_reflns_number 214853
_diffrn_reflns_point_group_measured_fraction_full 0.999
_diffrn_reflns_point_group_measured_fraction_max 0.982
_diffrn_reflns_theta_full 25.242
_diffrn_reflns_theta_max 37.827
_diffrn_reflns_theta_min 1.889
_diffrn_source 'sealed tube'
_exptl_absorpt_coefficient_mu 4.620
_exptl_absorpt_correction_T_max 0.7474
_exptl_absorpt_correction_T_min 0.5208
_exptl_absorpt_correction_type multi-scan
_exptl_absorpt_process_details SADABS
_exptl_crystal_colour colourless
_exptl_crystal_density_diffrn 1.748
_exptl_crystal_description rod
_exptl_crystal_F_000 3376
_exptl_crystal_size_max 0.280
_exptl_crystal_size_mid 0.087
_exptl_crystal_size_min 0.045
_refine_diff_density_max 3.094
_refine_diff_density_min -1.872
_refine_diff_density_rms 0.193
_refine_ls_extinction_method none
_refine_ls_goodness_of_fit_ref 1.026
_refine_ls_hydrogen_treatment constr
_refine_ls_matrix_type full
_refine_ls_number_parameters 406
_refine_ls_number_reflns 17181
_refine_ls_number_restraints 0
_refine_ls_restrained_S_all 1.026
_refine_ls_R_factor_all 0.0860
_refine_ls_R_factor_gt 0.0432
_refine_ls_shift/su_max 0.002
_refine_ls_shift/su_mean 0.000
_refine_ls_structure_factor_coef Fsqd
_refine_ls_weighting_details
;
 w=1/[\s^2^(Fo^2^)+(0.0233P)^2^+20.3061P]
 where P=(Fo^2^+2Fc^2^)/3
;
_refine_ls_weighting_scheme calc
_refine_ls_wR_factor_gt 0.0747
_refine_ls_wR_factor_ref 0.0864
_reflns_Friedel_coverage 0.000
_reflns_number_gt 11456
_reflns_number_total 17181
_reflns_threshold_expression 'I > 2\s(I)'
_cod_data_source_file om400780q_si_001.cif
_cod_data_source_block 3
_cod_original_cell_volume 6495(3)
_cod_database_code 4089613
_shelx_space_group_comment
;
The symmetry employed for this shelxl refinement is uniquely defined
by the following loop, which should always be used as a source of
symmetry information in preference to the above space-group names.
They are only intended as comments.
;
_shelx_estimated_absorpt_t_min 0.358
_shelx_estimated_absorpt_t_max 0.819
_shelxl_version_number 2012-9

loop_
_space_group_symop_operation_xyz
'x, y, z'
'-x+1/2, -y, z+1/2'
'x+1/2, -y+1/2, -z'
'-x, y+1/2, -z+1/2'
'-x, -y, -z'
'x-1/2, y, -z-1/2'
'-x-1/2, y-1/2, z'
'x, -y-1/2, z-1/2'

loop_
_atom_site_label
_atom_site_type_symbol
_atom_site_fract_x
_atom_site_fract_y
_atom_site_fract_z
_atom_site_U_iso_or_equiv
_atom_site_adp_type
_atom_site_occupancy
_atom_site_site_symmetry_order
_atom_site_calc_flag
_atom_site_refinement_flags_posn
_atom_site_refinement_flags_adp
Pt1 Pt 0.48304(2) 0.25820(2) 0.41275(2) 0.01332(3) Uani 1 1 d . .
Cl1 Cl 0.39311(4) 0.38681(6) 0.40983(3) 0.02333(15) Uani 1 1 d . .
Cl2 Cl 0.40106(4) 0.17694(6) 0.46809(3) 0.02102(14) Uani 1 1 d . .
P1 P 0.56121(4) 0.12794(5) 0.42176(3) 0.01332(13) Uani 1 1 d . .
P2 P 0.55588(4) 0.35112(6) 0.36250(3) 0.01489(13) Uani 1 1 d . .
C1 C 0.51674(17) 0.0050(2) 0.42910(11) 0.0169(5) Uani 1 1 d . .
H1A H 0.5560 -0.0430 0.4390 0.020 Uiso 1 1 calc R U
H1B H 0.4809 0.0096 0.4569 0.020 Uiso 1 1 calc R U
C2 C 0.47538(17) -0.0386(2) 0.38483(12) 0.0190(6) Uani 1 1 d . .
H2A H 0.5109 -0.0483 0.3571 0.023 Uiso 1 1 calc R U
H2B H 0.4546 -0.1044 0.3939 0.023 Uiso 1 1 calc R U
N1 N 0.41424(14) 0.02772(19) 0.36879(10) 0.0183(5) Uani 1 1 d . .
H1 H 0.4071 0.0842 0.3846 0.022 Uiso 1 1 calc R U
C3 C 0.36988(17) 0.0045(2) 0.33134(11) 0.0183(6) Uani 1 1 d . .
O1 O 0.37892(14) -0.06803(18) 0.30428(9) 0.0277(5) Uani 1 1 d . .
C4 C 0.30369(17) 0.0738(2) 0.32682(11) 0.0183(6) Uani 1 1 d . .
C5 C 0.23472(17) 0.0388(2) 0.34300(11) 0.0194(6) Uani 1 1 d . .
H5 H 0.2306 -0.0276 0.3547 0.023 Uiso 1 1 calc R U
C6 C 0.17212(19) 0.0990(3) 0.34239(12) 0.0226(6) Uani 1 1 d . .
H6 H 0.1255 0.0740 0.3537 0.027 Uiso 1 1 calc R U
C7 C 0.17758(18) 0.1960(3) 0.32514(13) 0.0228(6) Uani 1 1 d . .
H7 H 0.1346 0.2375 0.3242 0.027 Uiso 1 1 calc R U
C8 C 0.24642(18) 0.2322(2) 0.30919(12) 0.0215(6) Uani 1 1 d . .
H8 H 0.2502 0.2988 0.2977 0.026 Uiso 1 1 calc R U
C9 C 0.30981(17) 0.1723(2) 0.30982(11) 0.0179(5) Uani 1 1 d . .
C10 C 0.38217(18) 0.2109(3) 0.28905(12) 0.0212(6) Uani 1 1 d . .
O2 O 0.42246(14) 0.1603(2) 0.26251(10) 0.0299(5) Uani 1 1 d . .
N2 N 0.39554(16) 0.3075(2) 0.29986(11) 0.0246(6) Uani 1 1 d . .
H2 H 0.3654 0.3376 0.3208 0.030 Uiso 1 1 calc R U
C11 C 0.4568(2) 0.3641(3) 0.27882(14) 0.0293(8) Uani 1 1 d . .
H11A H 0.4476 0.4355 0.2857 0.035 Uiso 1 1 calc R U
H11B H 0.4554 0.3554 0.2425 0.035 Uiso 1 1 calc R U
C12 C 0.53488(18) 0.3389(3) 0.29657(12) 0.0219(6) Uani 1 1 d . .
H12A H 0.5704 0.3818 0.2782 0.026 Uiso 1 1 calc R U
H12B H 0.5455 0.2693 0.2869 0.026 Uiso 1 1 calc R U
C13 C 0.61370(16) 0.1397(2) 0.47874(11) 0.0157(5) Uani 1 1 d . .
C14 C 0.60545(17) 0.2251(2) 0.50743(12) 0.0198(6) Uani 1 1 d . .
H14 H 0.5694 0.2737 0.4984 0.024 Uiso 1 1 calc R U
C15 C 0.64937(19) 0.2399(3) 0.54912(12) 0.0258(7) Uani 1 1 d . .
H15 H 0.6438 0.2986 0.5684 0.031 Uiso 1 1 calc R U
C16 C 0.7013(2) 0.1685(3) 0.56232(13) 0.0294(8) Uani 1 1 d . .
H16 H 0.7324 0.1793 0.5903 0.035 Uiso 1 1 calc R U
C17 C 0.70848(19) 0.0819(3) 0.53542(14) 0.0276(7) Uani 1 1 d . .
H17 H 0.7437 0.0327 0.5452 0.033 Uiso 1 1 calc R U
C18 C 0.66451(17) 0.0667(2) 0.49428(12) 0.0206(6) Uani 1 1 d . .
H18 H 0.6687 0.0063 0.4763 0.025 Uiso 1 1 calc R U
C19 C 0.62720(17) 0.1049(2) 0.37220(11) 0.0176(5) Uani 1 1 d . .
C20 C 0.70424(18) 0.0969(2) 0.37966(13) 0.0220(6) Uani 1 1 d . .
H20 H 0.7249 0.1063 0.4117 0.026 Uiso 1 1 calc R U
C21 C 0.7503(2) 0.0751(3) 0.33971(16) 0.0331(9) Uani 1 1 d . .
H21 H 0.8028 0.0706 0.3444 0.040 Uiso 1 1 calc R U
C22 C 0.7207(3) 0.0598(3) 0.29351(17) 0.0430(12) Uani 1 1 d . .
H22 H 0.7526 0.0430 0.2667 0.052 Uiso 1 1 calc R U
C23 C 0.6449(3) 0.0689(3) 0.28596(14) 0.0382(10) Uani 1 1 d . .
H23 H 0.6249 0.0591 0.2538 0.046 Uiso 1 1 calc R U
C24 C 0.5974(2) 0.0922(2) 0.32499(12) 0.0248(7) Uani 1 1 d . .
H24 H 0.5453 0.0994 0.3195 0.030 Uiso 1 1 calc R U
C25 C 0.65712(16) 0.3351(2) 0.36500(12) 0.0172(5) Uani 1 1 d . .
C26 C 0.70095(18) 0.3230(2) 0.32253(14) 0.0231(6) Uani 1 1 d . .
H26 H 0.6778 0.3174 0.2910 0.028 Uiso 1 1 calc R U
C27 C 0.77791(19) 0.3192(3) 0.32649(16) 0.0310(8) Uani 1 1 d . .
H27 H 0.8074 0.3112 0.2975 0.037 Uiso 1 1 calc R U
C28 C 0.81222(19) 0.3271(3) 0.37182(17) 0.0333(9) Uani 1 1 d . .
H28 H 0.8652 0.3259 0.3740 0.040 Uiso 1 1 calc R U
C29 C 0.76990(19) 0.3367(3) 0.41420(16) 0.0298(8) Uani 1 1 d . .
H29 H 0.7936 0.3396 0.4456 0.036 Uiso 1 1 calc R U
C30 C 0.69250(18) 0.3423(2) 0.41086(13) 0.0222(6) Uani 1 1 d . .
H30 H 0.6635 0.3511 0.4400 0.027 Uiso 1 1 calc R U
C31 C 0.54756(17) 0.4822(2) 0.37946(13) 0.0201(6) Uani 1 1 d . .
C32 C 0.54193(17) 0.5576(2) 0.34405(14) 0.0230(6) Uani 1 1 d . .
H32 H 0.5419 0.5416 0.3098 0.028 Uiso 1 1 calc R U
C33 C 0.5364(2) 0.6557(3) 0.35919(17) 0.0316(8) Uani 1 1 d . .
H33 H 0.5308 0.7071 0.3353 0.038 Uiso 1 1 calc R U
C34 C 0.5389(2) 0.6794(3) 0.40936(17) 0.0355(9) Uani 1 1 d . .
H34 H 0.5345 0.7468 0.4195 0.043 Uiso 1 1 calc R U
C35 C 0.5476(2) 0.6061(3) 0.44416(15) 0.0319(8) Uani 1 1 d . .
H35 H 0.5516 0.6230 0.4782 0.038 Uiso 1 1 calc R U
C36 C 0.5506(2) 0.5073(3) 0.42948(14) 0.0257(7) Uani 1 1 d . .
H36 H 0.5548 0.4563 0.4537 0.031 Uiso 1 1 calc R U

loop_
_atom_site_aniso_label
_atom_site_aniso_U_11
_atom_site_aniso_U_22
_atom_site_aniso_U_33
_atom_site_aniso_U_23
_atom_site_aniso_U_13
_atom_site_aniso_U_12
Pt1 0.01180(4) 0.01487(5) 0.01330(4) 0.00237(4) 0.00055(4) 0.00054(4)
Cl1 0.0160(3) 0.0245(3) 0.0294(4) 0.0077(3) 0.0036(3) 0.0066(2)
Cl2 0.0204(3) 0.0207(3) 0.0219(4) 0.0032(3) 0.0081(3) -0.0021(3)
P1 0.0137(3) 0.0146(3) 0.0117(3) 0.0005(2) -0.0003(2) 0.0013(2)
P2 0.0130(3) 0.0170(3) 0.0147(3) 0.0031(3) 0.0009(3) -0.0006(3)
C1 0.0171(12) 0.0167(12) 0.0170(13) 0.0040(10) -0.0015(11) -0.0015(11)
C2 0.0209(14) 0.0151(12) 0.0209(15) 0.0013(10) -0.0024(11) 0.0004(10)
N1 0.0182(11) 0.0156(11) 0.0211(13) -0.0084(9) -0.0012(10) -0.0010(9)
C3 0.0182(13) 0.0209(14) 0.0157(14) 0.0002(11) 0.0005(10) -0.0039(11)
O1 0.0298(12) 0.0274(12) 0.0259(13) -0.0098(10) -0.0029(10) 0.0000(10)
C4 0.0189(13) 0.0215(14) 0.0146(14) -0.0013(11) -0.0028(10) -0.0042(11)
C5 0.0183(13) 0.0251(15) 0.0149(14) 0.0006(11) -0.0008(10) -0.0053(11)
C6 0.0210(14) 0.0308(17) 0.0161(15) -0.0033(12) 0.0003(11) -0.0033(12)
C7 0.0204(14) 0.0275(16) 0.0206(15) -0.0047(12) -0.0015(12) 0.0008(12)
C8 0.0250(14) 0.0208(14) 0.0189(14) -0.0012(11) -0.0045(12) -0.0020(11)
C9 0.0189(13) 0.0209(14) 0.0140(13) 0.0003(11) -0.0028(10) -0.0026(11)
C10 0.0228(14) 0.0260(15) 0.0149(14) 0.0037(11) -0.0033(11) -0.0056(12)
O2 0.0289(13) 0.0374(14) 0.0233(13) -0.0025(11) 0.0053(10) -0.0062(11)
N2 0.0210(13) 0.0234(14) 0.0295(16) 0.0030(11) -0.0056(11) -0.0039(10)
C11 0.0270(16) 0.0292(17) 0.0315(19) 0.0148(14) -0.0121(14) -0.0102(14)
C12 0.0236(14) 0.0270(16) 0.0151(14) 0.0082(12) 0.0002(11) -0.0056(12)
C13 0.0140(11) 0.0187(13) 0.0143(13) 0.0000(10) -0.0019(10) 0.0002(10)
C14 0.0195(13) 0.0227(15) 0.0172(14) -0.0019(11) -0.0008(11) 0.0029(11)
C15 0.0272(15) 0.0314(17) 0.0189(15) -0.0064(13) -0.0060(12) 0.0017(14)
C16 0.0279(17) 0.041(2) 0.0196(17) -0.0027(14) -0.0079(13) 0.0061(15)
C17 0.0251(16) 0.0327(18) 0.0249(18) 0.0005(14) -0.0113(13) 0.0062(14)
C18 0.0207(13) 0.0211(14) 0.0200(15) 0.0012(11) -0.0040(11) 0.0033(11)
C19 0.0215(13) 0.0142(12) 0.0169(14) 0.0009(10) 0.0043(11) -0.0003(10)
C20 0.0194(13) 0.0208(14) 0.0257(17) 0.0016(12) 0.0070(12) 0.0026(11)
C21 0.0313(18) 0.0213(16) 0.047(2) 0.0021(15) 0.0205(17) 0.0029(14)
C22 0.067(3) 0.0216(17) 0.041(2) -0.0033(16) 0.037(2) -0.0058(18)
C23 0.070(3) 0.0250(18) 0.0199(18) -0.0045(14) 0.0154(18) -0.0159(18)
C24 0.0363(18) 0.0223(15) 0.0157(15) -0.0014(12) 0.0020(13) -0.0093(13)
C25 0.0160(12) 0.0141(12) 0.0214(15) -0.0010(10) 0.0008(11) 0.0006(10)
C26 0.0183(14) 0.0234(15) 0.0277(17) -0.0028(13) 0.0054(12) -0.0027(11)
C27 0.0207(15) 0.0270(17) 0.045(2) -0.0068(16) 0.0121(15) -0.0012(13)
C28 0.0154(14) 0.0242(17) 0.060(3) -0.0045(17) -0.0009(16) 0.0006(12)
C29 0.0218(14) 0.0227(15) 0.045(2) -0.0022(16) -0.0146(15) -0.0008(12)
C30 0.0226(14) 0.0194(14) 0.0245(16) -0.0007(12) -0.0036(13) -0.0019(11)
C31 0.0168(13) 0.0158(13) 0.0277(16) 0.0047(11) 0.0046(12) 0.0010(10)
C32 0.0156(13) 0.0226(15) 0.0307(18) 0.0085(13) 0.0004(12) -0.0018(11)
C33 0.0236(15) 0.0195(15) 0.052(2) 0.0117(15) 0.0055(16) 0.0017(12)
C34 0.0318(18) 0.0197(15) 0.055(3) 0.0000(17) 0.0157(18) 0.0016(13)
C35 0.038(2) 0.0221(16) 0.035(2) -0.0079(14) 0.0153(17) 0.0005(14)
C36 0.0298(17) 0.0205(15) 0.0268(17) 0.0024(12) 0.0066(14) 0.0005(13)

loop_
_atom_type_symbol
_atom_type_description
_atom_type_scat_dispersion_real
_atom_type_scat_dispersion_imag
_atom_type_scat_source
C C 0.0033 0.0016 'International Tables Vol C Tables 4.2.6.8 and 6.1.1.4'
H H 0.0000 0.0000 'International Tables Vol C Tables 4.2.6.8 and 6.1.1.4'
Cl Cl 0.1484 0.1585 'International Tables Vol C Tables 4.2.6.8 and 6.1.1.4'
N N 0.0061 0.0033 'International Tables Vol C Tables 4.2.6.8 and 6.1.1.4'
O O 0.0106 0.0060 'International Tables Vol C Tables 4.2.6.8 and 6.1.1.4'
P P 0.1023 0.0942 'International Tables Vol C Tables 4.2.6.8 and 6.1.1.4'
Pt Pt -1.7033 8.3905 'International Tables Vol C Tables 4.2.6.8 and 6.1.1.4'

loop_
_geom_angle_atom_site_label_1
_geom_angle_atom_site_label_2
_geom_angle_atom_site_label_3
_geom_angle
P1 Pt1 P2 97.82(3)
P1 Pt1 Cl2 87.60(3)
P2 Pt1 Cl2 173.95(3)
P1 Pt1 Cl1 173.92(3)
P2 Pt1 Cl1 88.20(3)
Cl2 Pt1 Cl1 86.35(3)
C13 P1 C19 107.79(14)
C13 P1 C1 102.14(14)
C19 P1 C1 101.99(14)
C13 P1 Pt1 110.25(10)
C19 P1 Pt1 117.21(10)
C1 P1 Pt1 116.06(10)
C25 P2 C31 100.69(14)
C25 P2 C12 103.27(15)
C31 P2 C12 108.32(16)
C25 P2 Pt1 119.02(10)
C31 P2 Pt1 109.58(11)
C12 P2 Pt1 114.70(11)
C2 C1 P1 118.0(2)
C2 C1 H1A 107.8
P1 C1 H1A 107.8
C2 C1 H1B 107.8
P1 C1 H1B 107.8
H1A C1 H1B 107.1
N1 C2 C1 111.0(2)
N1 C2 H2A 109.4
C1 C2 H2A 109.4
N1 C2 H2B 109.4
C1 C2 H2B 109.4
H2A C2 H2B 108.0
C3 N1 C2 121.8(3)
C3 N1 H1 119.1
C2 N1 H1 119.1
O1 C3 N1 124.2(3)
O1 C3 C4 122.9(3)
N1 C3 C4 112.8(3)
C5 C4 C9 119.3(3)
C5 C4 C3 117.5(3)
C9 C4 C3 123.0(3)
C6 C5 C4 121.2(3)
C6 C5 H5 119.4
C4 C5 H5 119.4
C5 C6 C7 119.8(3)
C5 C6 H6 120.1
C7 C6 H6 120.1
C6 C7 C8 119.6(3)
C6 C7 H7 120.2
C8 C7 H7 120.2
C9 C8 C7 121.0(3)
C9 C8 H8 119.5
C7 C8 H8 119.5
C8 C9 C4 119.0(3)
C8 C9 C10 119.9(3)
C4 C9 C10 120.9(3)
O2 C10 N2 123.8(3)
O2 C10 C9 122.3(3)
N2 C10 C9 113.8(3)
C10 N2 C11 123.6(3)
C10 N2 H2 118.2
C11 N2 H2 118.2
N2 C11 C12 117.1(3)
N2 C11 H11A 108.0
C12 C11 H11A 108.0
N2 C11 H11B 108.0
C12 C11 H11B 108.0
H11A C11 H11B 107.3
C11 C12 P2 118.5(3)
C11 C12 H12A 107.7
P2 C12 H12A 107.7
C11 C12 H12B 107.7
P2 C12 H12B 107.7
H12A C12 H12B 107.1
C14 C13 C18 118.6(3)
C14 C13 P1 119.4(2)
C18 C13 P1 122.0(2)
C15 C14 C13 120.7(3)
C15 C14 H14 119.7
C13 C14 H14 119.7
C16 C15 C14 119.4(3)
C16 C15 H15 120.3
C14 C15 H15 120.3
C17 C16 C15 120.8(3)
C17 C16 H16 119.6
C15 C16 H16 119.6
C18 C17 C16 119.8(3)
C18 C17 H17 120.1
C16 C17 H17 120.1
C17 C18 C13 120.6(3)
C17 C18 H18 119.7
C13 C18 H18 119.7
C24 C19 C20 120.0(3)
C24 C19 P1 116.7(3)
C20 C19 P1 123.3(3)
C21 C20 C19 119.3(3)
C21 C20 H20 120.4
C19 C20 H20 120.4
C22 C21 C20 120.7(4)
C22 C21 H21 119.7
C20 C21 H21 119.7
C21 C22 C23 120.1(4)
C21 C22 H22 119.9
C23 C22 H22 119.9
C22 C23 C24 120.6(4)
C22 C23 H23 119.7
C24 C23 H23 119.7
C23 C24 C19 119.3(4)
C23 C24 H24 120.4
C19 C24 H24 120.4
C30 C25 C26 118.8(3)
C30 C25 P2 118.4(2)
C26 C25 P2 122.6(2)
C27 C26 C25 119.9(3)
C27 C26 H26 120.0
C25 C26 H26 120.0
C28 C27 C26 120.8(4)
C28 C27 H27 119.6
C26 C27 H27 119.6
C27 C28 C29 120.1(3)
C27 C28 H28 119.9
C29 C28 H28 119.9
C28 C29 C30 119.9(4)
C28 C29 H29 120.1
C30 C29 H29 120.1
C29 C30 C25 120.4(3)
C29 C30 H30 119.8
C25 C30 H30 119.8
C36 C31 C32 119.4(3)
C36 C31 P2 118.3(2)
C32 C31 P2 122.2(3)
C33 C32 C31 119.6(4)
C33 C32 H32 120.2
C31 C32 H32 120.2
C32 C33 C34 120.2(3)
C32 C33 H33 119.9
C34 C33 H33 119.9
C35 C34 C33 120.5(3)
C35 C34 H34 119.7
C33 C34 H34 119.7
C34 C35 C36 119.7(4)
C34 C35 H35 120.1
C36 C35 H35 120.1
C35 C36 C31 120.5(3)
C35 C36 H36 119.7
C31 C36 H36 119.7

loop_
_geom_bond_atom_site_label_1
_geom_bond_atom_site_label_2
_geom_bond_distance
Pt1 P1 2.2534(9)
Pt1 P2 2.2587(8)
Pt1 Cl2 2.3621(8)
Pt1 Cl1 2.3623(9)
P1 C13 1.810(3)
P1 C19 1.812(3)
P1 C1 1.844(3)
P2 C25 1.825(3)
P2 C31 1.826(3)
P2 C12 1.828(3)
C1 C2 1.524(4)
C1 H1A 0.9900
C1 H1B 0.9900
C2 N1 1.476(4)
C2 H2A 0.9900
C2 H2B 0.9900
N1 C3 1.323(4)
N1 H1 0.8800
C3 O1 1.229(4)
C3 C4 1.511(4)
C4 C5 1.391(4)
C4 C9 1.405(4)
C5 C6 1.381(5)
C5 H5 0.9500
C6 C7 1.388(5)
C6 H6 0.9500
C7 C8 1.393(5)
C7 H7 0.9500
C8 C9 1.391(4)
C8 H8 0.9500
C9 C10 1.503(4)
C10 O2 1.223(4)
C10 N2 1.352(4)
N2 C11 1.450(4)
N2 H2 0.8800
C11 C12 1.516(5)
C11 H11A 0.9900
C11 H11B 0.9900
C12 H12A 0.9900
C12 H12B 0.9900
C13 C14 1.393(4)
C13 C18 1.401(4)
C14 C15 1.388(4)
C14 H14 0.9500
C15 C16 1.382(5)
C15 H15 0.9500
C16 C17 1.379(5)
C16 H16 0.9500
C17 C18 1.377(5)
C17 H17 0.9500
C18 H18 0.9500
C19 C24 1.393(5)
C19 C20 1.397(4)
C20 C21 1.389(5)
C20 H20 0.9500
C21 C22 1.372(6)
C21 H21 0.9500
C22 C23 1.377(7)
C22 H22 0.9500
C23 C24 1.390(5)
C23 H23 0.9500
C24 H24 0.9500
C25 C30 1.395(5)
C25 C26 1.399(4)
C26 C27 1.382(5)
C26 H26 0.9500
C27 C28 1.374(6)
C27 H27 0.9500
C28 C29 1.379(6)
C28 H28 0.9500
C29 C30 1.390(5)
C29 H29 0.9500
C30 H30 0.9500
C31 C36 1.394(5)
C31 C32 1.397(4)
C32 C33 1.384(5)
C32 H32 0.9500
C33 C34 1.393(6)
C33 H33 0.9500
C34 C35 1.370(6)
C34 H34 0.9500
C35 C36 1.386(5)
C35 H35 0.9500
C36 H36 0.9500

loop_
_geom_hbond_atom_site_label_D
_geom_hbond_atom_site_label_H
_geom_hbond_atom_site_label_A
_geom_hbond_distance_DH
_geom_hbond_distance_HA
_geom_hbond_distance_DA
_geom_hbond_angle_DHA
_geom_hbond_site_symmetry_A
C1 H1B Cl2 0.99 2.68 3.276(3) 118.8 .
N1 H1 Cl2 0.88 2.58 3.358(3) 147.8 .
N2 H2 Cl1 0.88 2.54 3.157(3) 127.5 .
C12 H12A O1 0.99 2.50 3.372(4) 146.7 4_655
C32 H32 O2 0.95 2.60 3.256(4) 126.4 4_655

loop_
_geom_torsion_atom_site_label_1
_geom_torsion_atom_site_label_2
_geom_torsion_atom_site_label_3
_geom_torsion_atom_site_label_4
_geom_torsion
C13 P1 C1 C2 -171.8(2)
C19 P1 C1 C2 -60.4(3)
Pt1 P1 C1 C2 68.2(2)
P1 C1 C2 N1 -59.3(3)
C1 C2 N1 C3 -179.0(3)
C2 N1 C3 O1 -6.5(5)
C2 N1 C3 C4 170.3(3)
O1 C3 C4 C5 73.2(4)
N1 C3 C4 C5 -103.6(3)
O1 C3 C4 C9 -110.5(4)
N1 C3 C4 C9 72.7(4)
C9 C4 C5 C6 0.4(5)
C3 C4 C5 C6 176.8(3)
C4 C5 C6 C7 0.3(5)
C5 C6 C7 C8 -0.8(5)
C6 C7 C8 C9 0.6(5)
C7 C8 C9 C4 0.1(5)
C7 C8 C9 C10 175.7(3)
C5 C4 C9 C8 -0.6(4)
C3 C4 C9 C8 -176.8(3)
C5 C4 C9 C10 -176.1(3)
C3 C4 C9 C10 7.6(5)
C8 C9 C10 O2 -136.2(3)
C4 C9 C10 O2 39.3(5)
C8 C9 C10 N2 39.8(4)
C4 C9 C10 N2 -144.7(3)
O2 C10 N2 C11 3.9(5)
C9 C10 N2 C11 -172.0(3)
C10 N2 C11 C12 -71.6(4)
N2 C11 C12 P2 -59.5(4)
C25 P2 C12 C11 -170.5(2)
C31 P2 C12 C11 -64.3(3)
Pt1 P2 C12 C11 58.4(3)
C19 P1 C13 C14 124.6(2)
C1 P1 C13 C14 -128.4(3)
Pt1 P1 C13 C14 -4.5(3)
C19 P1 C13 C18 -53.3(3)
C1 P1 C13 C18 53.7(3)
Pt1 P1 C13 C18 177.7(2)
C18 C13 C14 C15 3.2(5)
P1 C13 C14 C15 -174.7(3)
C13 C14 C15 C16 -0.5(5)
C14 C15 C16 C17 -1.8(6)
C15 C16 C17 C18 1.3(6)
C16 C17 C18 C13 1.5(5)
C14 C13 C18 C17 -3.8(5)
P1 C13 C18 C17 174.1(3)
C13 P1 C19 C24 179.1(2)
C1 P1 C19 C24 72.0(3)
Pt1 P1 C19 C24 -55.8(3)
C13 P1 C19 C20 0.9(3)
C1 P1 C19 C20 -106.2(3)
Pt1 P1 C19 C20 126.0(2)
C24 C19 C20 C21 -0.8(5)
P1 C19 C20 C21 177.3(3)
C19 C20 C21 C22 -1.0(5)
C20 C21 C22 C23 1.9(6)
C21 C22 C23 C24 -0.8(6)
C22 C23 C24 C19 -1.0(5)
C20 C19 C24 C23 1.8(5)
P1 C19 C24 C23 -176.5(3)
C31 P2 C25 C30 66.8(3)
C12 P2 C25 C30 178.7(2)
Pt1 P2 C25 C30 -52.9(3)
C31 P2 C25 C26 -108.6(3)
C12 P2 C25 C26 3.3(3)
Pt1 P2 C25 C26 131.8(2)
C30 C25 C26 C27 -0.5(5)
P2 C25 C26 C27 174.8(3)
C25 C26 C27 C28 0.1(5)
C26 C27 C28 C29 1.4(6)
C27 C28 C29 C30 -2.4(5)
C28 C29 C30 C25 2.0(5)
C26 C25 C30 C29 -0.5(5)
P2 C25 C30 C29 -176.0(2)
C25 P2 C31 C36 -81.1(3)
C12 P2 C31 C36 170.9(3)
Pt1 P2 C31 C36 45.1(3)
C25 P2 C31 C32 95.8(3)
C12 P2 C31 C32 -12.2(3)
Pt1 P2 C31 C32 -138.0(2)
C36 C31 C32 C33 -2.6(5)
P2 C31 C32 C33 -179.5(3)
C31 C32 C33 C34 2.1(5)
C32 C33 C34 C35 0.6(6)
C33 C34 C35 C36 -2.9(6)
C34 C35 C36 C31 2.4(6)
C32 C31 C36 C35 0.4(5)
P2 C31 C36 C35 177.4(3)
